data_7215129
loop_
_publ_author_name
'Huang, Xian-Feng'
'Zhang, Zhi-Hui'
'Zhang, Qing-Qing'
'Wang, Ling-Zhu'
'He, Ming-Yang'
'Chen, Qun'
'Song, Guo-Qiang'
'Wei, Lin'
'Wang, Fan'
'Du, Miao'

_publ_section_title
;
 Norfloxacin salts with benzenedicarboxylic acids: charge-assisted
 hydrogen-bonding recognition and solubility regulation
;
_journal_issue 30
_journal_name_full CrystEngComm
_journal_page_first 6090
_journal_paper_doi 10.1039/c3ce40567b
_journal_volume 15
_journal_year 2013
_chemical_formula_moiety 'C16 H19 F N3 O3, C8 H5 O4'
_chemical_formula_sum 'C24 H24 F N3 O7'
_chemical_formula_weight 485.46
_chemical_name_systematic
; 
 ? 
;
_space_group_IT_number 2
_symmetry_cell_setting triclinic
_symmetry_space_group_name_Hall '-P 1'
_symmetry_space_group_name_H-M 'P -1'
_atom_sites_solution_hydrogens geom
_atom_sites_solution_primary direct
_atom_sites_solution_secondary difmap
_audit_creation_method SHELXL-97
_cell_angle_alpha 94.09(3)
_cell_angle_beta 106.38(3)
_cell_angle_gamma 91.93(3)
_cell_formula_units_Z 2
_cell_length_a 8.998(12)
_cell_length_b 9.624(13)
_cell_length_c 13.044(18)
_cell_measurement_reflns_used 2252
_cell_measurement_temperature 293(2)
_cell_measurement_theta_max 29.72
_cell_measurement_theta_min 2.80
_cell_volume 1079(3)
_computing_cell_refinement 'Bruker SAINT'
_computing_data_collection 'Bruker APEX2'
_computing_data_reduction 'Bruker SAINT'
_computing_molecular_graphics 'Bruker SHELXTL'
_computing_publication_material 'Bruker SHELXTL'
_computing_structure_refinement 'SHELXL-97 (Sheldrick, 1997)'
_computing_structure_solution 'SHELXS-97 (Sheldrick, 1990)'
_diffrn_ambient_temperature 293(2)
_diffrn_measured_fraction_theta_full 0.988
_diffrn_measured_fraction_theta_max 0.988
_diffrn_measurement_device_type 'Bruker APEX-II CCD'
_diffrn_measurement_method '\f and \w scans'
_diffrn_radiation_monochromator graphite
_diffrn_radiation_source 'fine-focus sealed tube'
_diffrn_radiation_type MoK\a
_diffrn_radiation_wavelength 0.71073
_diffrn_reflns_av_R_equivalents 0.0264
_diffrn_reflns_av_sigmaI/netI 0.0415
_diffrn_reflns_limit_h_max 10
_diffrn_reflns_limit_h_min -10
_diffrn_reflns_limit_k_max 11
_diffrn_reflns_limit_k_min -10
_diffrn_reflns_limit_l_max 14
_diffrn_reflns_limit_l_min -15
_diffrn_reflns_number 6088
_diffrn_reflns_theta_full 25.00
_diffrn_reflns_theta_max 25.00
_diffrn_reflns_theta_min 2.12
_diffrn_standards_number 0
_exptl_absorpt_coefficient_mu 0.117
_exptl_absorpt_correction_T_max 0.9748
_exptl_absorpt_correction_T_min 0.9715
_exptl_absorpt_correction_type multi-scan
_exptl_absorpt_process_details SADABS
_exptl_crystal_colour COLORLESS
_exptl_crystal_density_diffrn 1.494
_exptl_crystal_density_method 'not measured'
_exptl_crystal_description BLOCK
_exptl_crystal_F_000 508
_exptl_crystal_size_max 0.25
_exptl_crystal_size_mid 0.24
_exptl_crystal_size_min 0.22
_refine_diff_density_max 0.347
_refine_diff_density_min -0.366
_refine_diff_density_rms 0.082
_refine_ls_extinction_method none
_refine_ls_goodness_of_fit_ref 1.087
_refine_ls_hydrogen_treatment constr
_refine_ls_matrix_type full
_refine_ls_number_parameters 319
_refine_ls_number_reflns 3768
_refine_ls_number_restraints 0
_refine_ls_restrained_S_all 1.087
_refine_ls_R_factor_all 0.0693
_refine_ls_R_factor_gt 0.0549
_refine_ls_shift/su_max 0.000
_refine_ls_shift/su_mean 0.000
_refine_ls_structure_factor_coef Fsqd
_refine_ls_weighting_details 'calc w=1/[\s^2^(Fo^2^)+(0.1518P)^2^+0.0865P] where P=(Fo^2^+2Fc^2^)/3'
_refine_ls_weighting_scheme calc
_refine_ls_wR_factor_gt 0.1769
_refine_ls_wR_factor_ref 0.2131
_reflns_number_gt 3007
_reflns_number_total 3768
_reflns_threshold_expression >2sigma(I)
_cod_data_source_file c3ce40567b.cif
_cod_data_source_block 1
_cod_depositor_comments
;
The following automatic conversions were performed:

'_symmetry_cell_setting' value 'Triclinic' changed to 'triclinic'
according to
/usr/data/users/saulius/automatic-downloads/retrospective/RSC/lib/dictionaries/cif_core.dic
dictionary named 'cif_core.dic' version 2.4.2 from 2011-04-26.

Automatic conversion script
Id: cif_fix_values 2281 2013-09-26 08:29:07Z andrius 
;
_cod_original_sg_symbol_H-M P-1
_cod_database_code 7215129

loop_
_symmetry_equiv_pos_as_xyz
'x, y, z'
'-x, -y, -z'

loop_
_atom_site_label
_atom_site_type_symbol
_atom_site_fract_x
_atom_site_fract_y
_atom_site_fract_z
_atom_site_U_iso_or_equiv
_atom_site_adp_type
_atom_site_occupancy
_atom_site_symmetry_multiplicity
_atom_site_calc_flag
_atom_site_refinement_flags
C1 C 0.2729(3) 0.5994(2) 0.20409(18) 0.0411(5) Uani 1 1 d .
H1A H 0.2966 0.6862 0.1771 0.049 Uiso 1 1 calc R
H1B H 0.1707 0.5635 0.1609 0.049 Uiso 1 1 calc R
C2 C 0.3894(3) 0.4971(2) 0.19368(18) 0.0388(5) Uani 1 1 d .
H2A H 0.3853 0.4785 0.1188 0.047 Uiso 1 1 calc R
H2B H 0.4929 0.5350 0.2325 0.047 Uiso 1 1 calc R
C3 C 0.3662(3) 0.3970(2) 0.34790(17) 0.0423(5) Uani 1 1 d .
H3A H 0.4694 0.4351 0.3871 0.051 Uiso 1 1 calc R
H3B H 0.3480 0.3100 0.3768 0.051 Uiso 1 1 calc R
C4 C 0.2490(3) 0.4972(2) 0.36171(18) 0.0428(5) Uani 1 1 d .
H4A H 0.1453 0.4561 0.3274 0.051 Uiso 1 1 calc R
H4B H 0.2594 0.5173 0.4374 0.051 Uiso 1 1 calc R
C5 C 0.4234(2) 0.2531(2) 0.20809(16) 0.0324(5) Uani 1 1 d .
C6 C 0.3686(2) 0.1226(2) 0.22453(18) 0.0381(5) Uani 1 1 d .
C7 C 0.4272(3) 0.0046(2) 0.19862(17) 0.0380(5) Uani 1 1 d .
H7 H 0.3866 -0.0804 0.2115 0.046 Uiso 1 1 calc R
C8 C 0.5472(2) 0.0076(2) 0.15306(16) 0.0323(5) Uani 1 1 d .
C9 C 0.6021(2) 0.1351(2) 0.13200(15) 0.0307(5) Uani 1 1 d .
C10 C 0.5401(2) 0.25628(19) 0.16079(16) 0.0332(5) Uani 1 1 d .
H10 H 0.5791 0.3418 0.1475 0.040 Uiso 1 1 calc R
N3 N 0.72122(19) 0.14034(17) 0.08536(13) 0.0346(4) Uani 1 1 d .
C12 C 0.7844(3) 0.0242(2) 0.06358(17) 0.0402(5) Uani 1 1 d .
H12 H 0.8667 0.0309 0.0339 0.048 Uiso 1 1 calc R
C13 C 0.7368(2) -0.1031(2) 0.08171(16) 0.0381(5) Uani 1 1 d .
C14 C 0.6130(2) -0.1186(2) 0.12634(16) 0.0362(5) Uani 1 1 d .
C15 C 0.8165(3) -0.2227(3) 0.0513(2) 0.0520(6) Uani 1 1 d .
C16 C 0.7804(3) 0.2718(2) 0.05961(18) 0.0410(5) Uani 1 1 d .
H16A H 0.6942 0.3302 0.0334 0.049 Uiso 1 1 calc R
H16B H 0.8282 0.2535 0.0024 0.049 Uiso 1 1 calc R
C17 C 0.8952(3) 0.3485(3) 0.1521(2) 0.0566(7) Uani 1 1 d .
H17A H 0.8495 0.3651 0.2098 0.085 Uiso 1 1 calc R
H17B H 0.9264 0.4360 0.1314 0.085 Uiso 1 1 calc R
H17C H 0.9842 0.2941 0.1754 0.085 Uiso 1 1 calc R
C18 C 0.6506(3) 0.7764(3) 0.41537(18) 0.0483(6) Uani 1 1 d .
C19 C 0.7436(2) 0.9021(2) 0.40562(15) 0.0360(5) Uani 1 1 d .
C20 C 0.6890(3) 1.0261(3) 0.43424(18) 0.0455(6) Uani 1 1 d .
H20 H 0.6016 1.0238 0.4588 0.055 Uiso 1 1 calc R
C21 C 0.7571(3) 1.1515(3) 0.42822(19) 0.0516(6) Uani 1 1 d .
H21 H 0.7187 1.2334 0.4502 0.062 Uiso 1 1 calc R
C22 C 0.8819(3) 1.1563(3) 0.3898(2) 0.0524(6) Uani 1 1 d .
H22 H 0.9290 1.2419 0.3843 0.063 Uiso 1 1 calc R
C23 C 0.9384(3) 1.0363(2) 0.35918(17) 0.0448(6) Uani 1 1 d .
H23 H 1.0230 1.0410 0.3316 0.054 Uiso 1 1 calc R
C24 C 0.8737(2) 0.9079(2) 0.36802(16) 0.0355(5) Uani 1 1 d .
C25 C 0.9589(3) 0.7893(3) 0.33681(18) 0.0458(6) Uani 1 1 d .
F1 F 0.24978(17) 0.11725(14) 0.26669(13) 0.0612(5) Uani 1 1 d .
N1 N 0.2717(2) 0.62588(17) 0.31433(15) 0.0397(5) Uani 1 1 d .
H1N H 0.1950 0.6824 0.3172 0.048 Uiso 1 1 calc R
H2N H 0.3622 0.6699 0.3527 0.048 Uiso 1 1 calc R
N2 N 0.3563(2) 0.37108(16) 0.23621(14) 0.0355(4) Uani 1 1 d .
O1 O 0.9204(3) -0.2141(2) 0.01307(19) 0.0759(6) Uani 1 1 d .
O2 O 0.7618(3) -0.34424(18) 0.06858(16) 0.0661(6) Uani 1 1 d .
H2 H 0.6862 -0.3333 0.0911 0.099 Uiso 1 1 calc R
O3 O 0.5617(2) -0.23399(15) 0.14267(14) 0.0504(5) Uani 1 1 d .
O4 O 0.5203(2) 0.7904(2) 0.42335(16) 0.0666(6) Uani 1 1 d .
O5 O 0.7072(2) 0.6584(2) 0.41692(18) 0.0705(6) Uani 1 1 d .
O6 O 0.9333(2) 0.66784(19) 0.36049(18) 0.0690(6) Uani 1 1 d .
H6 H 0.8555 0.6657 0.3815 0.103 Uiso 1 1 calc R
O7 O 1.0574(2) 0.8126(2) 0.29327(16) 0.0683(6) Uani 1 1 d .

loop_
_atom_site_aniso_label
_atom_site_aniso_U_11
_atom_site_aniso_U_22
_atom_site_aniso_U_33
_atom_site_aniso_U_23
_atom_site_aniso_U_13
_atom_site_aniso_U_12
C1 0.0457(12) 0.0303(10) 0.0497(13) 0.0045(8) 0.0170(10) 0.0038(9)
C2 0.0486(12) 0.0283(10) 0.0460(12) 0.0039(8) 0.0238(10) 0.0029(9)
C3 0.0511(13) 0.0390(11) 0.0426(12) 0.0053(9) 0.0215(10) 0.0079(10)
C4 0.0459(12) 0.0412(12) 0.0485(13) 0.0008(9) 0.0257(10) 0.0028(9)
C5 0.0355(11) 0.0301(10) 0.0345(10) 0.0034(8) 0.0143(8) 0.0027(8)
C6 0.0368(11) 0.0350(11) 0.0489(12) 0.0067(9) 0.0223(10) -0.0012(9)
C7 0.0419(12) 0.0276(10) 0.0478(12) 0.0063(8) 0.0179(9) -0.0021(8)
C8 0.0327(10) 0.0293(10) 0.0340(10) 0.0033(8) 0.0077(8) 0.0018(8)
C9 0.0293(10) 0.0333(10) 0.0291(10) 0.0008(7) 0.0082(8) 0.0007(8)
C10 0.0341(11) 0.0254(10) 0.0415(11) 0.0028(8) 0.0137(9) -0.0017(8)
N3 0.0316(9) 0.0367(9) 0.0369(9) 0.0015(7) 0.0125(7) 0.0010(7)
C12 0.0361(11) 0.0479(13) 0.0387(11) -0.0004(9) 0.0142(9) 0.0082(9)
C13 0.0388(11) 0.0401(12) 0.0340(11) -0.0013(8) 0.0085(9) 0.0082(9)
C14 0.0408(12) 0.0299(11) 0.0331(11) 0.0002(8) 0.0032(9) 0.0030(8)
C15 0.0604(16) 0.0473(14) 0.0500(14) 0.0013(10) 0.0174(12) 0.0191(11)
C16 0.0387(11) 0.0449(12) 0.0466(13) 0.0111(9) 0.0218(10) 0.0026(9)
C17 0.0445(14) 0.0513(14) 0.0730(18) 0.0068(12) 0.0159(12) -0.0085(11)
C18 0.0468(14) 0.0586(15) 0.0407(13) 0.0035(10) 0.0155(10) -0.0067(11)
C19 0.0320(10) 0.0483(12) 0.0254(10) 0.0015(8) 0.0052(8) 0.0023(9)
C20 0.0365(12) 0.0594(15) 0.0420(13) -0.0017(10) 0.0144(10) 0.0082(10)
C21 0.0566(15) 0.0491(14) 0.0443(13) -0.0039(10) 0.0078(11) 0.0117(11)
C22 0.0536(15) 0.0408(13) 0.0567(15) 0.0051(10) 0.0062(12) -0.0011(11)
C23 0.0381(12) 0.0564(14) 0.0407(12) 0.0091(10) 0.0117(9) 0.0005(10)
C24 0.0285(10) 0.0451(12) 0.0314(10) 0.0038(8) 0.0055(8) 0.0065(9)
C25 0.0411(12) 0.0562(15) 0.0402(12) 0.0042(10) 0.0102(10) 0.0149(10)
F1 0.0624(9) 0.0422(8) 0.1013(12) 0.0081(7) 0.0594(9) -0.0002(6)
N1 0.0363(10) 0.0333(9) 0.0528(11) -0.0029(7) 0.0197(8) 0.0026(7)
N2 0.0457(10) 0.0265(8) 0.0413(10) 0.0051(7) 0.0228(8) 0.0037(7)
O1 0.0792(14) 0.0771(14) 0.0877(15) -0.0005(11) 0.0489(12) 0.0310(11)
O2 0.0854(15) 0.0433(11) 0.0729(13) -0.0002(8) 0.0272(11) 0.0220(9)
O3 0.0610(11) 0.0287(8) 0.0647(11) 0.0054(7) 0.0227(8) 0.0032(7)
O4 0.0467(10) 0.0784(13) 0.0794(13) -0.0135(10) 0.0329(9) -0.0179(9)
O5 0.0718(13) 0.0498(11) 0.0978(15) 0.0217(10) 0.0341(11) -0.0023(9)
O6 0.0667(13) 0.0485(11) 0.0985(16) 0.0077(10) 0.0324(12) 0.0197(9)
O7 0.0605(12) 0.0813(13) 0.0814(14) 0.0174(10) 0.0444(11) 0.0299(10)

loop_
_atom_type_symbol
_atom_type_description
_atom_type_scat_dispersion_real
_atom_type_scat_dispersion_imag
_atom_type_scat_source
C C 0.0033 0.0016 'International Tables Vol C Tables 4.2.6.8 and 6.1.1.4'
H H 0.0000 0.0000 'International Tables Vol C Tables 4.2.6.8 and 6.1.1.4'
F F 0.0171 0.0103 'International Tables Vol C Tables 4.2.6.8 and 6.1.1.4'
N N 0.0061 0.0033 'International Tables Vol C Tables 4.2.6.8 and 6.1.1.4'
O O 0.0106 0.0060 'International Tables Vol C Tables 4.2.6.8 and 6.1.1.4'

loop_
_geom_angle_atom_site_label_1
_geom_angle_atom_site_label_2
_geom_angle_atom_site_label_3
_geom_angle
N1 C1 C2 111.52(17)
N1 C1 H1A 109.3
C2 C1 H1A 109.3
N1 C1 H1B 109.3
C2 C1 H1B 109.3
H1A C1 H1B 108.0
N2 C2 C1 108.97(19)
N2 C2 H2A 109.9
C1 C2 H2A 109.9
N2 C2 H2B 109.9
C1 C2 H2B 109.9
H2A C2 H2B 108.3
N2 C3 C4 110.18(18)
N2 C3 H3A 109.6
C4 C3 H3A 109.6
N2 C3 H3B 109.6
C4 C3 H3B 109.6
H3A C3 H3B 108.1
N1 C4 C3 109.84(19)
N1 C4 H4A 109.7
C3 C4 H4A 109.7
N1 C4 H4B 109.7
C3 C4 H4B 109.7
H4A C4 H4B 108.2
C10 C5 N2 123.31(18)
C10 C5 C6 116.71(18)
N2 C5 C6 119.95(19)
C7 C6 F1 119.39(18)
C7 C6 C5 123.1(2)
F1 C6 C5 117.52(18)
C6 C7 C8 120.36(19)
C6 C7 H7 119.8
C8 C7 H7 119.8
C7 C8 C9 118.55(19)
C7 C8 C14 120.92(19)
C9 C8 C14 120.5(2)
N3 C9 C8 119.51(18)
N3 C9 C10 120.63(19)
C8 C9 C10 119.8(2)
C5 C10 C9 121.42(19)
C5 C10 H10 119.3
C9 C10 H10 119.3
C12 N3 C9 119.76(19)
C12 N3 C16 118.82(19)
C9 N3 C16 121.41(17)
N3 C12 C13 123.9(2)
N3 C12 H12 118.1
C13 C12 H12 118.1
C12 C13 C14 120.17(19)
C12 C13 C15 117.6(2)
C14 C13 C15 122.2(2)
O3 C14 C13 123.03(19)
O3 C14 C8 120.9(2)
C13 C14 C8 116.08(19)
O1 C15 O2 121.2(2)
O1 C15 C13 124.3(2)
O2 C15 C13 114.5(2)
N3 C16 C17 113.2(2)
N3 C16 H16A 108.9
C17 C16 H16A 108.9
N3 C16 H16B 108.9
C17 C16 H16B 108.9
H16A C16 H16B 107.8
C16 C17 H17A 109.5
C16 C17 H17B 109.5
H17A C17 H17B 109.5
C16 C17 H17C 109.5
H17A C17 H17C 109.5
H17B C17 H17C 109.5
O4 C18 O5 121.3(2)
O4 C18 C19 118.5(2)
O5 C18 C19 120.2(2)
C20 C19 C24 117.7(2)
C20 C19 C18 114.6(2)
C24 C19 C18 127.7(2)
C21 C20 C19 122.8(2)
C21 C20 H20 118.6
C19 C20 H20 118.6
C20 C21 C22 119.2(2)
C20 C21 H21 120.4
C22 C21 H21 120.4
C21 C22 C23 120.0(2)
C21 C22 H22 120.0
C23 C22 H22 120.0
C22 C23 C24 121.6(2)
C22 C23 H23 119.2
C24 C23 H23 119.2
C23 C24 C19 118.7(2)
C23 C24 C25 113.2(2)
C19 C24 C25 128.1(2)
O7 C25 O6 120.6(2)
O7 C25 C24 118.9(2)
O6 C25 C24 120.4(2)
C1 N1 C4 111.65(17)
C1 N1 H1N 109.3
C4 N1 H1N 109.3
C1 N1 H2N 109.3
C4 N1 H2N 109.3
H1N N1 H2N 108.0
C5 N2 C2 117.09(18)
C5 N2 C3 116.36(16)
C2 N2 C3 110.27(17)
C15 O2 H2 109.5
C25 O6 H6 109.5

loop_
_geom_bond_atom_site_label_1
_geom_bond_atom_site_label_2
_geom_bond_distance
C1 N1 1.446(3)
C1 C2 1.489(3)
C1 H1A 0.9700
C1 H1B 0.9700
C2 N2 1.426(3)
C2 H2A 0.9700
C2 H2B 0.9700
C3 N2 1.437(3)
C3 C4 1.492(3)
C3 H3A 0.9700
C3 H3B 0.9700
C4 N1 1.456(3)
C4 H4A 0.9700
C4 H4B 0.9700
C5 C10 1.361(3)
C5 N2 1.378(3)
C5 C6 1.386(3)
C6 C7 1.330(3)
C6 F1 1.334(3)
C7 C8 1.372(3)
C7 H7 0.9300
C8 C9 1.382(3)
C8 C14 1.432(3)
C9 N3 1.374(3)
C9 C10 1.383(3)
C10 H10 0.9300
N3 C12 1.320(3)
N3 C16 1.453(3)
C12 C13 1.343(3)
C12 H12 0.9300
C13 C14 1.403(3)
C13 C15 1.465(3)
C14 O3 1.243(3)
C15 O1 1.180(3)
C15 O2 1.313(3)
C16 C17 1.479(4)
C16 H16A 0.9700
C16 H16B 0.9700
C17 H17A 0.9600
C17 H17B 0.9600
C17 H17C 0.9600
C18 O4 1.217(3)
C18 O5 1.259(3)
C18 C19 1.482(3)
C19 C20 1.372(3)
C19 C24 1.392(3)
C20 C21 1.352(4)
C20 H20 0.9300
C21 C22 1.354(4)
C21 H21 0.9300
C22 C23 1.357(4)
C22 H22 0.9300
C23 C24 1.375(3)
C23 H23 0.9300
C24 C25 1.491(3)
C25 O7 1.203(3)
C25 O6 1.261(3)
N1 H1N 0.9000
N1 H2N 0.9000
O2 H2 0.8200
O6 H6 0.8200

loop_
_geom_hbond_atom_site_label_D
_geom_hbond_atom_site_label_H
_geom_hbond_atom_site_label_A
_geom_hbond_distance_DH
_geom_hbond_distance_HA
_geom_hbond_distance_DA
_geom_hbond_angle_DHA
_geom_hbond_site_symmetry_A
_geom_hbond_publ_flag
N1 H1N O6 0.90 2.57 3.293(6) 138 1_455 yes
N1 H1N O7 0.90 1.78 2.653(5) 164 1_455 yes
O2 H2 O3 0.82 1.74 2.503(5) 154 . yes
N1 H2N O4 0.90 1.80 2.683(5) 168 . yes
O6 H6 O5 0.82 1.54 2.358(5) 177 . yes
C3 H3B F1 0.97 2.26 2.872(5) 120 . yes
C4 H4B O5 0.97 2.59 3.277(6) 128 2_666 yes
C16 H16B O1 0.97 2.37 3.150(6) 137 2_755 yes
C23 H23 F1 0.93 2.52 3.435(6) 166 1_665 yes

loop_
_geom_torsion_atom_site_label_1
_geom_torsion_atom_site_label_2
_geom_torsion_atom_site_label_3
_geom_torsion_atom_site_label_4
_geom_torsion
N1 C1 C2 N2 57.4(2)
N2 C3 C4 N1 -56.9(2)
C10 C5 C6 C7 1.6(3)
N2 C5 C6 C7 179.55(19)
C10 C5 C6 F1 -177.25(19)
N2 C5 C6 F1 0.7(3)
F1 C6 C7 C8 178.6(2)
C5 C6 C7 C8 -0.2(4)
C6 C7 C8 C9 -1.9(3)
C6 C7 C8 C14 179.01(19)
C7 C8 C9 N3 -179.33(18)
C14 C8 C9 N3 -0.2(3)
C7 C8 C9 C10 2.6(3)
C14 C8 C9 C10 -178.34(17)
N2 C5 C10 C9 -178.74(17)
C6 C5 C10 C9 -0.8(3)
N3 C9 C10 C5 -179.29(18)
C8 C9 C10 C5 -1.2(3)
C8 C9 N3 C12 -1.6(3)
C10 C9 N3 C12 176.45(17)
C8 C9 N3 C16 178.63(17)
C10 C9 N3 C16 -3.3(3)
C9 N3 C12 C13 1.8(3)
C16 N3 C12 C13 -178.47(19)
N3 C12 C13 C14 0.0(3)
N3 C12 C13 C15 178.79(19)
C12 C13 C14 O3 178.33(19)
C15 C13 C14 O3 -0.4(3)
C12 C13 C14 C8 -1.8(3)
C15 C13 C14 C8 179.46(18)
C7 C8 C14 O3 0.8(3)
C9 C8 C14 O3 -178.25(18)
C7 C8 C14 C13 -179.01(18)
C9 C8 C14 C13 1.9(3)
C12 C13 C15 O1 0.9(4)
C14 C13 C15 O1 179.6(2)
C12 C13 C15 O2 -178.4(2)
C14 C13 C15 O2 0.4(3)
C12 N3 C16 C17 -96.8(2)
C9 N3 C16 C17 83.0(3)
O4 C18 C19 C20 16.1(3)
O5 C18 C19 C20 -162.8(2)
O4 C18 C19 C24 -161.5(2)
O5 C18 C19 C24 19.6(3)
C24 C19 C20 C21 -0.6(3)
C18 C19 C20 C21 -178.5(2)
C19 C20 C21 C22 1.8(4)
C20 C21 C22 C23 -0.9(4)
C21 C22 C23 C24 -1.2(4)
C22 C23 C24 C19 2.4(3)
C22 C23 C24 C25 -176.3(2)
C20 C19 C24 C23 -1.5(3)
C18 C19 C24 C23 176.11(19)
C20 C19 C24 C25 177.00(19)
C18 C19 C24 C25 -5.4(3)
C23 C24 C25 O7 -10.7(3)
C19 C24 C25 O7 170.7(2)
C23 C24 C25 O6 165.8(2)
C19 C24 C25 O6 -12.7(3)
C2 C1 N1 C4 -54.4(2)
C3 C4 N1 C1 53.5(2)
C10 C5 N2 C2 13.2(3)
C6 C5 N2 C2 -164.63(19)
C10 C5 N2 C3 -120.2(2)
C6 C5 N2 C3 61.9(3)
C1 C2 N2 C5 162.85(18)
C1 C2 N2 C3 -61.0(2)
C4 C3 N2 C5 -161.76(18)
C4 C3 N2 C2 61.8(2)
